data_4119020
loop_
_publ_author_name
'Vanessa Pierroz'
'Tanmaya Joshi'
'Anna Leonidova'
'Cristina Mari'
'Julia Schur'
'Ingo Ott'
'Leone Spiccia'
'Stefano Ferrari'
'Gilles Gasser'

_publ_section_title
;
 Molecular and Cellular Characterization of the Biological Effects of
 Ruthenium(II) Complexes Incorporating 2-Pyridyl-2-pyrimidine-4-carboxylic
 Acid
;
_journal_name_full 'Journal of the American Chemical Society'
_journal_page_first 20376
_journal_page_last 20387
_journal_paper_doi 10.1021/ja307288s
_journal_volume 134
_journal_year 2012
_chemical_formula_moiety 'C30 H23 N7 O2 Ru, 2(F6 P), 2(O)'
_chemical_formula_sum 'C30 H23 F12 N7 O4 P2 Ru'
_chemical_formula_weight 936.56
_chemical_name_common RuCppH
_chemical_name_systematic
; 
 ? 
;
_space_group_IT_number 14
_symmetry_cell_setting monoclinic
_symmetry_space_group_name_Hall '-P 2ybc'
_symmetry_space_group_name_H-M 'P 1 21/c 1'
_atom_sites_solution_hydrogens geom
_atom_sites_solution_primary direct
_atom_sites_solution_secondary difmap
_audit_creation_method SHELXL-97
_cell_angle_alpha 90.00
_cell_angle_beta 99.087(2)
_cell_angle_gamma 90.00
_cell_formula_units_Z 4
_cell_length_a 11.6446(6)
_cell_length_b 24.0079(11)
_cell_length_c 13.3326(6)
_cell_measurement_temperature 173(2)
_cell_volume 3680.5(3)
_computing_cell_refinement 'Bruker Apex2 v2.0'
_computing_data_collection 'Bruker Apex2 v2.0'
_computing_data_reduction 'Bruker Apex2 v2.0'
_computing_molecular_graphics X-Seed
_computing_publication_material CIFTAB
_computing_structure_refinement 'SHELXL-97 (Sheldrick, 1997)'
_computing_structure_solution 'SHELXS-97 (Sheldrick, 1990)'
_diffrn_ambient_temperature 173(2)
_diffrn_measured_fraction_theta_full 0.988
_diffrn_measured_fraction_theta_max 0.988
_diffrn_measurement_device_type 'Bruker X8 Apex CCD'
_diffrn_measurement_method 'phi and omega scans'
_diffrn_radiation_monochromator graphite
_diffrn_radiation_source 'fine-focus sealed tube'
_diffrn_radiation_type MoK\a
_diffrn_radiation_wavelength 0.71073
_diffrn_reflns_av_R_equivalents 0.0421
_diffrn_reflns_av_sigmaI/netI 0.0381
_diffrn_reflns_limit_h_max 13
_diffrn_reflns_limit_h_min -13
_diffrn_reflns_limit_k_max 28
_diffrn_reflns_limit_k_min -28
_diffrn_reflns_limit_l_max 15
_diffrn_reflns_limit_l_min -9
_diffrn_reflns_number 26656
_diffrn_reflns_theta_full 25.05
_diffrn_reflns_theta_max 25.05
_diffrn_reflns_theta_min 2.98
_exptl_absorpt_coefficient_mu 0.620
_exptl_absorpt_correction_T_max 0.9127
_exptl_absorpt_correction_T_min 0.8860
_exptl_absorpt_correction_type multi-scan
_exptl_absorpt_process_details SADABS
_exptl_crystal_colour red
_exptl_crystal_density_diffrn 1.690
_exptl_crystal_description plate
_exptl_crystal_F_000 1864
_exptl_crystal_size_max 0.20
_exptl_crystal_size_mid 0.20
_exptl_crystal_size_min 0.15
_refine_diff_density_max 1.202
_refine_diff_density_min -0.768
_refine_diff_density_rms 0.099
_refine_ls_extinction_method none
_refine_ls_goodness_of_fit_ref 1.030
_refine_ls_hydrogen_treatment mixed
_refine_ls_matrix_type full
_refine_ls_number_parameters 564
_refine_ls_number_reflns 6440
_refine_ls_number_restraints 1
_refine_ls_restrained_S_all 1.030
_refine_ls_R_factor_all 0.0598
_refine_ls_R_factor_gt 0.0488
_refine_ls_shift/su_max 0.036
_refine_ls_shift/su_mean 0.002
_refine_ls_structure_factor_coef Fsqd
_refine_ls_weighting_details 'calc w=1/[\s^2^(Fo^2^)+(0.0760P)^2^+7.3273P] where P=(Fo^2^+2Fc^2^)/3'
_refine_ls_weighting_scheme calc
_refine_ls_wR_factor_gt 0.1309
_refine_ls_wR_factor_ref 0.1401
_reflns_number_gt 5389
_reflns_number_total 6440
_reflns_threshold_expression >2sigma(I)
_cod_data_source_file ja307288s_si_003.cif
_cod_data_source_block c:\docume~1\tanmaya\desktop\tj193a\p21c
_cod_database_code 4119020

loop_
_symmetry_equiv_pos_as_xyz
'x, y, z'
'-x, y+1/2, -z+1/2'
'-x, -y, -z'
'x, -y-1/2, z-1/2'

loop_
_atom_site_label
_atom_site_type_symbol
_atom_site_fract_x
_atom_site_fract_y
_atom_site_fract_z
_atom_site_U_iso_or_equiv
_atom_site_adp_type
_atom_site_occupancy
_atom_site_symmetry_multiplicity
_atom_site_calc_flag
_atom_site_refinement_flags
_atom_site_disorder_assembly
_atom_site_disorder_group
Ru1 Ru 0.26418(3) 0.380680(13) 0.83493(2) 0.02677(13) Uani 1 1 d . . .
P1 P 0.4098(2) 0.66388(8) 0.5366(2) 0.1034(8) Uani 1 1 d . . .
F1 F 0.3476(19) 0.7077(4) 0.4878(13) 0.161(10) Uani 0.538(13) 1 d P A 2
O1 O 0.1473(5) 0.62650(19) 1.0751(4) 0.0882(16) Uani 1 1 d . . .
N1 N 0.4088(3) 0.38029(13) 0.9472(3) 0.0292(8) Uani 1 1 d . . .
C1 C 0.4406(4) 0.44904(19) 0.7428(4) 0.0420(11) Uani 1 1 d . . .
H1 H 0.4941 0.4387 0.8012 0.050 Uiso 1 1 calc R . .
P2 P 0.14369(12) 0.44699(5) 0.26467(9) 0.0420(3) Uani 1 1 d . . .
F2 F 0.2756(9) 0.6887(7) 0.5095(12) 0.100(5) Uani 0.462(13) 1 d P A 1
O2 O 0.3169(4) 0.60204(17) 1.1641(3) 0.0635(11) Uani 1 1 d D . .
N2 N 0.1213(3) 0.39091(15) 0.7241(3) 0.0363(9) Uani 1 1 d . . .
C2 C 0.4780(5) 0.4837(2) 0.6712(4) 0.0567(15) Uani 1 1 d . . .
H2 H 0.5559 0.4968 0.6802 0.068 Uiso 1 1 calc R . .
F3 F 0.4545(13) 0.7173(4) 0.5641(16) 0.116(6) Uani 0.462(13) 1 d P A 1
O3 O 0.1582(16) 0.7327(8) 0.7288(17) 0.424(15) Uani 1 1 d . . .
N3 N 0.3220(3) 0.50888(14) 1.0518(3) 0.0339(8) Uani 1 1 d . . .
C3 C 0.4005(6) 0.4985(2) 0.5875(5) 0.0639(17) Uani 1 1 d . . .
H3 H 0.4236 0.5230 0.5384 0.077 Uiso 1 1 calc R . .
F4 F 0.4359(10) 0.7087(5) 0.6455(11) 0.118(4) Uani 0.538(13) 1 d P A 2
O4 O 0.2983(18) 0.6916(5) 1.2632(11) 0.360(12) Uani 1 1 d . . .
N4 N 0.2371(3) 0.45133(14) 0.9141(3) 0.0298(8) Uani 1 1 d . . .
C4 C 0.2899(5) 0.4780(2) 0.5748(4) 0.0541(14) Uani 1 1 d . . .
H4 H 0.2363 0.4874 0.5159 0.065 Uiso 1 1 calc R . .
F5 F 0.5008(10) 0.6224(3) 0.6237(9) 0.101(4) Uani 0.538(13) 1 d P A 2
N5 N 0.2999(3) 0.30633(14) 0.7701(3) 0.0300(8) Uani 1 1 d . . .
C5 C 0.2563(4) 0.44366(19) 0.6473(3) 0.0385(11) Uani 1 1 d . . .
F6 F 0.3136(10) 0.6371(5) 0.5949(12) 0.140(5) Uani 0.538(13) 1 d P A 2
N6 N 0.3313(3) 0.42969(14) 0.7323(3) 0.0337(8) Uani 1 1 d . . .
C6 C 0.1390(4) 0.42000(19) 0.6410(3) 0.0403(11) Uani 1 1 d . . .
F7 F 0.4044(16) 0.6371(5) 0.6233(8) 0.101(5) Uani 0.462(13) 1 d P A 1
C7 C 0.0509(5) 0.4269(2) 0.5590(4) 0.0538(14) Uani 1 1 d . . .
H7 H 0.0653 0.4465 0.5003 0.065 Uiso 1 1 calc R . .
F8 F 0.5349(15) 0.6906(8) 0.5246(12) 0.165(7) Uani 0.538(13) 1 d P A 2
N8 N 0.1873(3) 0.32516(14) 0.9214(3) 0.0314(8) Uani 1 1 d . . .
C8 C -0.0572(5) 0.4053(3) 0.5634(5) 0.0629(16) Uani 1 1 d . . .
H8 H -0.1182 0.4096 0.5075 0.075 Uiso 1 1 calc R . .
F9 F 0.413(2) 0.6209(5) 0.4644(11) 0.147(7) Uani 0.538(13) 1 d P A 2
C9 C -0.0767(5) 0.3778(2) 0.6480(5) 0.0583(15) Uani 1 1 d . . .
H9 H -0.1520 0.3639 0.6530 0.070 Uiso 1 1 calc R . .
F10 F 0.5222(9) 0.6366(7) 0.5163(12) 0.123(6) Uani 0.462(13) 1 d P A 1
C10 C 0.0139(4) 0.3703(2) 0.7266(4) 0.0451(12) Uani 1 1 d . . .
H10 H 0.0005 0.3499 0.7847 0.054 Uiso 1 1 calc R . .
F11 F 0.3399(10) 0.6106(6) 0.4657(13) 0.093(4) Uani 0.462(13) 1 d P A 1
C11 C 0.3604(4) 0.30023(19) 0.6923(4) 0.0387(10) Uani 1 1 d . . .
H11 H 0.3869 0.3325 0.6617 0.046 Uiso 1 1 calc R . .
F12 F 0.4012(12) 0.6881(8) 0.4080(11) 0.142(7) Uani 0.462(13) 1 d P A 1
C12 C 0.3847(5) 0.2488(2) 0.6563(4) 0.0524(14) Uani 1 1 d . . .
H12 H 0.4270 0.2457 0.6011 0.063 Uiso 1 1 calc R . .
F13 F 0.2178(3) 0.49499(14) 0.3246(3) 0.0825(11) Uani 1 1 d . . .
C13 C 0.3483(5) 0.2024(2) 0.6995(5) 0.0594(16) Uani 1 1 d . . .
H13 H 0.3652 0.1665 0.6752 0.071 Uiso 1 1 calc R . .
F14 F 0.0315(3) 0.46798(13) 0.3079(2) 0.0600(8) Uani 1 1 d . . .
C14 C 0.2868(5) 0.2076(2) 0.7787(4) 0.0509(13) Uani 1 1 d . . .
H14 H 0.2606 0.1754 0.8097 0.061 Uiso 1 1 calc R . .
F15 F 0.1107(3) 0.48713(15) 0.1706(2) 0.0666(9) Uani 1 1 d . . .
C15 C 0.2632(4) 0.25983(18) 0.8132(3) 0.0354(10) Uani 1 1 d . . .
F16 F 0.0686(4) 0.39877(15) 0.2056(3) 0.0769(10) Uani 1 1 d . . .
C16 C 0.1981(4) 0.27039(17) 0.8971(3) 0.0354(10) Uani 1 1 d . . .
F17 F 0.2541(3) 0.42537(15) 0.2206(3) 0.0747(10) Uani 1 1 d . . .
C17 C 0.1502(5) 0.2290(2) 0.9482(4) 0.0546(14) Uani 1 1 d . . .
H17 H 0.1587 0.1911 0.9302 0.066 Uiso 1 1 calc R . .
F18 F 0.1756(3) 0.40706(13) 0.3602(2) 0.0645(9) Uani 1 1 d . . .
C18 C 0.0896(6) 0.2424(2) 1.0256(5) 0.0670(17) Uani 1 1 d . . .
H18 H 0.0553 0.2141 1.0610 0.080 Uiso 1 1 calc R . .
C19 C 0.0796(5) 0.2979(2) 1.0508(4) 0.0558(14) Uani 1 1 d . . .
H19 H 0.0387 0.3083 1.1041 0.067 Uiso 1 1 calc R . .
C20 C 0.1293(4) 0.3375(2) 0.9980(3) 0.0404(11) Uani 1 1 d . . .
H20 H 0.1226 0.3755 1.0162 0.048 Uiso 1 1 calc R . .
C21 C 0.4923(4) 0.34104(17) 0.9617(3) 0.0349(10) Uani 1 1 d . . .
H21 H 0.4908 0.3118 0.9135 0.042 Uiso 1 1 calc R . .
C22 C 0.5797(4) 0.34201(19) 1.0438(4) 0.0413(11) Uani 1 1 d . . .
H22 H 0.6373 0.3137 1.0523 0.050 Uiso 1 1 calc R . .
C23 C 0.5832(4) 0.3843(2) 1.1140(4) 0.0447(12) Uani 1 1 d . . .
H23 H 0.6429 0.3854 1.1715 0.054 Uiso 1 1 calc R . .
C24 C 0.4991(4) 0.42475(18) 1.0994(3) 0.0373(10) Uani 1 1 d . . .
H24 H 0.4999 0.4543 1.1469 0.045 Uiso 1 1 calc R . .
C25 C 0.4132(4) 0.42217(17) 1.0151(3) 0.0298(9) Uani 1 1 d . . .
C26 C 0.3200(4) 0.46333(16) 0.9937(3) 0.0294(9) Uani 1 1 d . . .
C27 C 0.2339(4) 0.54406(18) 1.0291(3) 0.0378(10) Uani 1 1 d . . .
C28 C 0.1467(4) 0.53559(19) 0.9492(4) 0.0429(11) Uani 1 1 d . . .
H28 H 0.0848 0.5615 0.9340 0.051 Uiso 1 1 calc R . .
C29 C 0.1510(4) 0.48825(19) 0.8913(3) 0.0382(10) Uani 1 1 d . . .
H29 H 0.0921 0.4818 0.8346 0.046 Uiso 1 1 calc R . .
C30 C 0.2319(5) 0.5948(2) 1.0940(4) 0.0541(14) Uani 1 1 d . . .
H2O H 0.318(5) 0.6283(18) 1.210(4) 0.065 Uiso 1 1 d D . .

loop_
_atom_site_aniso_label
_atom_site_aniso_U_11
_atom_site_aniso_U_22
_atom_site_aniso_U_33
_atom_site_aniso_U_23
_atom_site_aniso_U_13
_atom_site_aniso_U_12
Ru1 0.0326(2) 0.0240(2) 0.0247(2) -0.00126(13) 0.00791(14) 0.00119(13)
P1 0.1008(16) 0.0481(10) 0.169(3) 0.0107(14) 0.0455(16) -0.0116(10)
F1 0.25(2) 0.051(6) 0.149(14) -0.011(7) -0.084(17) 0.028(9)
O1 0.097(4) 0.065(3) 0.100(4) -0.030(3) 0.005(3) 0.035(3)
N1 0.0347(18) 0.0251(17) 0.0296(18) 0.0029(14) 0.0111(15) -0.0016(14)
C1 0.056(3) 0.034(2) 0.038(3) -0.007(2) 0.015(2) -0.008(2)
P2 0.0533(7) 0.0390(7) 0.0350(7) 0.0053(5) 0.0114(6) 0.0098(6)
F2 0.068(6) 0.105(11) 0.118(10) -0.038(8) -0.017(6) 0.013(6)
O2 0.077(3) 0.056(2) 0.059(3) -0.025(2) 0.015(2) -0.005(2)
N2 0.043(2) 0.035(2) 0.031(2) -0.0074(16) 0.0065(16) 0.0056(16)
C2 0.077(4) 0.043(3) 0.059(4) -0.009(3) 0.039(3) -0.019(3)
F3 0.123(10) 0.048(5) 0.157(15) 0.005(8) -0.040(11) -0.033(6)
O3 0.311(18) 0.40(2) 0.52(3) -0.32(2) -0.062(19) 0.124(17)
N3 0.047(2) 0.0268(18) 0.0306(19) -0.0028(15) 0.0151(16) -0.0006(16)
C3 0.107(5) 0.044(3) 0.049(3) 0.012(3) 0.040(4) 0.002(3)
F4 0.123(8) 0.109(8) 0.111(9) -0.042(7) -0.014(7) -0.001(6)
O4 0.67(3) 0.202(11) 0.295(16) -0.166(11) 0.35(2) -0.202(16)
N4 0.0353(18) 0.0280(17) 0.0273(18) 0.0013(15) 0.0090(15) 0.0038(14)
C4 0.078(4) 0.050(3) 0.039(3) 0.011(2) 0.023(3) 0.011(3)
F5 0.089(7) 0.068(5) 0.141(10) 0.016(5) 0.005(6) -0.011(5)
N5 0.0325(18) 0.0261(17) 0.0327(19) -0.0038(15) 0.0096(15) -0.0011(14)
C5 0.059(3) 0.034(2) 0.025(2) -0.0015(18) 0.011(2) 0.012(2)
F6 0.078(7) 0.142(10) 0.196(13) 0.003(9) 0.006(8) -0.051(7)
N6 0.045(2) 0.0271(18) 0.031(2) -0.0045(15) 0.0152(17) 0.0012(16)
C6 0.051(3) 0.038(2) 0.032(2) -0.004(2) 0.008(2) 0.018(2)
F7 0.154(16) 0.080(7) 0.068(6) 0.010(5) 0.015(8) -0.039(9)
C7 0.069(4) 0.056(3) 0.035(3) -0.002(2) 0.002(2) 0.027(3)
F8 0.194(15) 0.145(13) 0.176(13) 0.058(10) 0.092(12) -0.036(11)
N8 0.0323(18) 0.0322(19) 0.0308(19) -0.0011(15) 0.0078(15) -0.0008(15)
C8 0.060(4) 0.072(4) 0.051(3) -0.013(3) -0.011(3) 0.024(3)
F9 0.25(2) 0.082(8) 0.096(8) -0.022(6) -0.017(13) 0.036(12)
C9 0.044(3) 0.068(4) 0.059(4) -0.016(3) -0.003(3) 0.011(3)
F10 0.060(6) 0.157(13) 0.147(13) -0.018(11) -0.001(7) 0.011(7)
C10 0.038(3) 0.049(3) 0.048(3) -0.011(2) 0.007(2) -0.001(2)
F11 0.068(6) 0.089(8) 0.110(9) -0.012(6) -0.020(6) -0.009(5)
C11 0.043(2) 0.036(2) 0.041(3) -0.008(2) 0.020(2) -0.005(2)
F12 0.136(11) 0.191(15) 0.106(10) 0.053(10) 0.043(8) -0.037(10)
C12 0.061(3) 0.044(3) 0.061(3) -0.019(3) 0.033(3) -0.004(2)
F13 0.084(2) 0.054(2) 0.099(3) -0.0034(19) -0.017(2) -0.0034(18)
C13 0.070(4) 0.034(3) 0.083(4) -0.022(3) 0.040(3) -0.003(2)
F14 0.072(2) 0.0611(19) 0.0528(18) 0.0120(15) 0.0273(16) 0.0245(16)
C14 0.063(3) 0.029(2) 0.067(4) -0.009(2) 0.029(3) -0.008(2)
F15 0.0603(19) 0.083(2) 0.060(2) 0.0369(18) 0.0203(16) 0.0188(17)
C15 0.035(2) 0.034(2) 0.039(2) -0.0075(19) 0.0108(19) -0.0061(18)
F16 0.099(3) 0.066(2) 0.066(2) -0.0228(18) 0.013(2) -0.013(2)
C16 0.042(2) 0.029(2) 0.036(2) -0.0065(19) 0.0092(19) -0.0066(19)
F17 0.075(2) 0.080(2) 0.078(2) 0.025(2) 0.0417(19) 0.0320(19)
C17 0.082(4) 0.035(3) 0.054(3) -0.007(2) 0.031(3) -0.013(3)
F18 0.097(2) 0.0555(18) 0.0449(17) 0.0156(15) 0.0223(17) 0.0339(18)
C18 0.095(5) 0.048(3) 0.070(4) -0.004(3) 0.051(4) -0.022(3)
C19 0.072(4) 0.054(3) 0.050(3) -0.005(3) 0.035(3) -0.010(3)
C20 0.051(3) 0.038(2) 0.036(2) -0.006(2) 0.020(2) -0.002(2)
C21 0.038(2) 0.028(2) 0.041(3) 0.0051(19) 0.011(2) 0.0037(18)
C22 0.042(3) 0.035(2) 0.046(3) 0.010(2) 0.004(2) 0.005(2)
C23 0.043(3) 0.049(3) 0.039(3) 0.007(2) -0.004(2) -0.002(2)
C24 0.047(3) 0.031(2) 0.033(2) -0.0009(19) 0.002(2) -0.0023(19)
C25 0.038(2) 0.026(2) 0.027(2) 0.0036(17) 0.0093(18) -0.0062(17)
C26 0.041(2) 0.025(2) 0.025(2) 0.0016(17) 0.0121(18) -0.0031(17)
C27 0.053(3) 0.028(2) 0.036(2) -0.0024(19) 0.021(2) 0.003(2)
C28 0.052(3) 0.036(2) 0.043(3) 0.001(2) 0.015(2) 0.016(2)
C29 0.044(2) 0.038(2) 0.032(2) 0.002(2) 0.005(2) 0.012(2)
C30 0.077(4) 0.035(3) 0.055(3) -0.008(2) 0.024(3) 0.005(3)

loop_
_atom_type_symbol
_atom_type_description
_atom_type_scat_dispersion_real
_atom_type_scat_dispersion_imag
_atom_type_scat_source
C C 0.0033 0.0016 'International Tables Vol C Tables 4.2.6.8 and 6.1.1.4'
H H 0.0000 0.0000 'International Tables Vol C Tables 4.2.6.8 and 6.1.1.4'
N N 0.0061 0.0033 'International Tables Vol C Tables 4.2.6.8 and 6.1.1.4'
O O 0.0106 0.0060 'International Tables Vol C Tables 4.2.6.8 and 6.1.1.4'
F F 0.0171 0.0103 'International Tables Vol C Tables 4.2.6.8 and 6.1.1.4'
P P 0.1023 0.0942 'International Tables Vol C Tables 4.2.6.8 and 6.1.1.4'
Ru Ru -1.2594 0.8363 'International Tables Vol C Tables 4.2.6.8 and 6.1.1.4'

loop_
_geom_angle_atom_site_label_1
_geom_angle_atom_site_label_2
_geom_angle_atom_site_label_3
_geom_angle
N4 Ru1 N6 88.54(13)
N4 Ru1 N5 173.85(13)
N6 Ru1 N5 95.40(13)
N4 Ru1 N2 95.65(14)
N6 Ru1 N2 78.60(15)
N5 Ru1 N2 89.77(14)
N4 Ru1 N8 97.60(14)
N6 Ru1 N8 172.29(14)
N5 Ru1 N8 78.89(13)
N2 Ru1 N8 96.07(15)
N4 Ru1 N1 78.75(13)
N6 Ru1 N1 97.64(14)
N5 Ru1 N1 96.01(13)
N2 Ru1 N1 173.40(14)
N8 Ru1 N1 88.18(13)
F7 P1 F1 133.1(13)
F7 P1 F3 106.1(10)
F1 P1 F3 64.8(8)
F7 P1 F9 104.4(8)
F1 P1 F9 107.7(9)
F3 P1 F9 142.4(12)
F7 P1 F10 96.1(10)
F1 P1 F10 130.1(13)
F3 P1 F10 98.3(9)
F9 P1 F10 56.8(9)
F7 P1 F8 116.2(9)
F1 P1 F8 93.7(11)
F3 P1 F8 50.7(8)
F9 P1 F8 95.9(11)
F10 P1 F8 49.0(7)
F7 P1 F6 41.4(8)
F1 P1 F6 100.4(11)
F3 P1 F6 119.9(11)
F9 P1 F6 97.6(10)
F10 P1 F6 126.9(9)
F8 P1 F6 156.5(8)
F7 P1 F2 100.9(10)
F1 P1 F2 38.5(9)
F3 P1 F2 91.5(8)
F9 P1 F2 103.8(10)
F10 P1 F2 157.1(8)
F8 P1 F2 131.8(9)
F6 P1 F2 62.7(7)
F7 P1 F11 92.0(7)
F1 P1 F11 98.1(8)
F3 P1 F11 160.7(9)
F9 P1 F11 31.1(10)
F10 P1 F11 85.9(7)
F8 P1 F11 126.6(9)
F6 P1 F11 70.1(7)
F2 P1 F11 78.4(7)
F7 P1 F5 42.1(7)
F1 P1 F5 164.2(6)
F3 P1 F5 100.6(6)
F9 P1 F5 87.6(7)
F10 P1 F5 55.1(7)
F8 P1 F5 80.3(7)
F6 P1 F5 81.1(6)
F2 P1 F5 142.9(8)
F11 P1 F5 97.2(6)
F7 P1 F12 168.4(8)
F1 P1 F12 50.1(9)
F3 P1 F12 85.3(10)
F9 P1 F12 65.8(9)
F10 P1 F12 83.7(9)
F8 P1 F12 72.2(7)
F6 P1 F12 131.1(7)
F2 P1 F12 76.6(7)
F11 P1 F12 76.5(8)
F5 P1 F12 138.8(7)
F7 P1 F4 67.2(7)
F1 P1 F4 86.1(7)
F3 P1 F4 40.1(7)
F9 P1 F4 165.6(9)
F10 P1 F4 111.1(7)
F8 P1 F4 78.6(7)
F6 P1 F4 83.7(7)
F2 P1 F4 89.6(6)
F11 P1 F4 153.8(7)
F5 P1 F4 78.3(6)
F12 P1 F4 123.7(8)
C25 N1 C21 118.4(4)
C25 N1 Ru1 115.0(3)
C21 N1 Ru1 126.5(3)
N6 C1 C2 122.1(5)
N6 C1 H1 118.9
C2 C1 H1 118.9
F15 P2 F17 90.86(18)
F15 P2 F16 90.3(2)
F17 P2 F16 89.6(2)
F15 P2 F13 90.1(2)
F17 P2 F13 90.9(2)
F16 P2 F13 179.4(2)
F15 P2 F18 179.19(19)
F17 P2 F18 89.93(18)
F16 P2 F18 89.9(2)
F13 P2 F18 89.7(2)
F15 P2 F14 89.07(17)
F17 P2 F14 179.1(2)
F16 P2 F14 89.5(2)
F13 P2 F14 90.0(2)
F18 P2 F14 90.15(17)
C30 O2 H2O 122(4)
C6 N2 C10 118.2(4)
C6 N2 Ru1 116.1(3)
C10 N2 Ru1 125.8(3)
C3 C2 C1 118.6(5)
C3 C2 H2 120.7
C1 C2 H2 120.7
C27 N3 C26 116.5(4)
C2 C3 C4 119.7(5)
C2 C3 H3 120.1
C4 C3 H3 120.1
C29 N4 C26 117.1(4)
C29 N4 Ru1 127.1(3)
C26 N4 Ru1 115.7(3)
C3 C4 C5 119.8(5)
C3 C4 H4 120.1
C5 C4 H4 120.1
C15 N5 C11 118.3(4)
C15 N5 Ru1 116.1(3)
C11 N5 Ru1 125.6(3)
N6 C5 C4 121.2(5)
N6 C5 C6 114.9(4)
C4 C5 C6 123.9(5)
C1 N6 C5 118.4(4)
C1 N6 Ru1 125.7(3)
C5 N6 Ru1 115.8(3)
N2 C6 C7 121.2(5)
N2 C6 C5 114.4(4)
C7 C6 C5 124.3(5)
C8 C7 C6 119.4(5)
C8 C7 H7 120.3
C6 C7 H7 120.3
C20 N8 C16 118.0(4)
C20 N8 Ru1 126.8(3)
C16 N8 Ru1 115.3(3)
C7 C8 C9 119.7(5)
C7 C8 H8 120.2
C9 C8 H8 120.2
C8 C9 C10 119.2(6)
C8 C9 H9 120.4
C10 C9 H9 120.4
N2 C10 C9 122.3(5)
N2 C10 H10 118.9
C9 C10 H10 118.9
N5 C11 C12 121.9(4)
N5 C11 H11 119.0
C12 C11 H11 119.1
C13 C12 C11 119.8(5)
C13 C12 H12 120.1
C11 C12 H12 120.1
C12 C13 C14 119.2(5)
C12 C13 H13 120.4
C14 C13 H13 120.4
C13 C14 C15 119.7(5)
C13 C14 H14 120.1
C15 C14 H14 120.1
N5 C15 C14 121.1(4)
N5 C15 C16 114.5(4)
C14 C15 C16 124.4(4)
N8 C16 C17 121.3(4)
N8 C16 C15 115.1(4)
C17 C16 C15 123.5(4)
C18 C17 C16 120.0(5)
C18 C17 H17 120.0
C16 C17 H17 120.0
C17 C18 C19 118.7(5)
C17 C18 H18 120.7
C19 C18 H18 120.7
C20 C19 C18 119.1(5)
C20 C19 H19 120.4
C18 C19 H19 120.4
N8 C20 C19 122.9(4)
N8 C20 H20 118.5
C19 C20 H20 118.5
N1 C21 C22 122.0(4)
N1 C21 H21 119.0
C22 C21 H21 119.0
C21 C22 C23 119.6(4)
C21 C22 H22 120.2
C23 C22 H22 120.2
C24 C23 C22 118.8(4)
C24 C23 H23 120.6
C22 C23 H23 120.6
C23 C24 C25 119.5(4)
C23 C24 H24 120.3
C25 C24 H24 120.3
N1 C25 C24 121.7(4)
N1 C25 C26 115.1(4)
C24 C25 C26 123.2(4)
N3 C26 N4 125.1(4)
N3 C26 C25 119.7(4)
N4 C26 C25 115.2(3)
N3 C27 C28 122.4(4)
N3 C27 C30 117.9(4)
C28 C27 C30 119.6(4)
C27 C28 C29 118.1(4)
C27 C28 H28 121.0
C29 C28 H28 121.0
N4 C29 C28 120.8(4)
N4 C29 H29 119.6
C28 C29 H29 119.6
O1 C30 O2 124.8(5)
O1 C30 C27 117.9(5)
O2 C30 C27 117.3(5)

loop_
_geom_bond_atom_site_label_1
_geom_bond_atom_site_label_2
_geom_bond_distance
Ru1 N4 2.048(3)
Ru1 N6 2.051(4)
Ru1 N5 2.054(3)
Ru1 N2 2.058(4)
Ru1 N8 2.057(3)
Ru1 N1 2.069(4)
P1 F7 1.333(10)
P1 F1 1.381(11)
P1 F3 1.410(10)
P1 F9 1.414(12)
P1 F10 1.524(11)
P1 F8 1.623(14)
P1 F6 1.596(11)
P1 F2 1.658(11)
P1 F11 1.718(13)
P1 F5 1.754(11)
P1 F12 1.798(13)
P1 F4 1.795(11)
O1 C30 1.239(7)
N1 C25 1.349(5)
N1 C21 1.346(5)
C1 N6 1.341(6)
C1 C2 1.387(7)
C1 H1 0.9500
P2 F15 1.580(3)
P2 F17 1.583(3)
P2 F16 1.583(4)
P2 F13 1.579(4)
P2 F18 1.590(3)
P2 F14 1.590(3)
O2 C30 1.261(7)
O2 H2O 0.88(2)
N2 C6 1.352(6)
N2 C10 1.351(6)
C2 C3 1.367(9)
C2 H2 0.9500
N3 C27 1.327(6)
N3 C26 1.338(5)
C3 C4 1.365(8)
C3 H3 0.9500
N4 C29 1.337(5)
N4 C26 1.348(5)
C4 C5 1.373(7)
C4 H4 0.9500
N5 C15 1.355(6)
N5 C11 1.351(6)
C5 N6 1.359(6)
C5 C6 1.469(7)
C6 C7 1.386(7)
C7 C8 1.372(8)
C7 H7 0.9500
N8 C20 1.344(6)
N8 C16 1.364(5)
C8 C9 1.357(9)
C8 H8 0.9500
C9 C10 1.377(7)
C9 H9 0.9500
C10 H10 0.9500
C11 C12 1.371(7)
C11 H11 0.9500
C12 C13 1.353(8)
C12 H12 0.9500
C13 C14 1.373(8)
C13 H13 0.9500
C14 C15 1.378(6)
C14 H14 0.9500
C15 C16 1.469(6)
C16 C17 1.373(7)
C17 C18 1.377(7)
C17 H17 0.9500
C18 C19 1.383(8)
C18 H18 0.9500
C19 C20 1.365(7)
C19 H19 0.9500
C20 H20 0.9500
C21 C22 1.372(6)
C21 H21 0.9500
C22 C23 1.376(7)
C22 H22 0.9500
C23 C24 1.371(7)
C23 H23 0.9500
C24 C25 1.384(6)
C24 H24 0.9500
C25 C26 1.462(6)
C27 C28 1.366(7)
C27 C30 1.497(7)
C28 C29 1.379(6)
C28 H28 0.9500
C29 H29 0.9500

loop_
_geom_hbond_atom_site_label_D
_geom_hbond_atom_site_label_H
_geom_hbond_atom_site_label_A
_geom_hbond_distance_DH
_geom_hbond_distance_HA
_geom_hbond_distance_DA
_geom_hbond_angle_DHA
O2 H2O O4 0.88(2) 1.71(3) 2.552(10) 161(6)
